data_7204901
loop_
_publ_author_name
'J\'o\'zk\'ow, Jolanta'
'Medycki, Wojciech'
'Zaleski, Jacek'
'Jakubas, Ryszard'
'Bator, Gra\.zyna'
'Ciunik, Zbigniew'

_publ_section_title
;
 Structure, phase transition and molecular motions in (C5H5NH)BiCl4
;
_journal_issue 15
_journal_name_full 'Physical Chemistry Chemical Physics'
_journal_page_first 3222
_journal_paper_doi 10.1039/b102697f
_journal_volume 3
_journal_year 2001
_chemical_formula_sum 'C5 H6 Bi Cl4 N'
_chemical_formula_weight 430.89
_chemical_name_systematic
; 
 ? 
;
_space_group_IT_number 9
_symmetry_cell_setting monoclinic
_symmetry_space_group_name_Hall 'C -2yc'
_symmetry_space_group_name_H-M 'C 1 c 1'
_atom_sites_solution_hydrogens geom
_atom_sites_solution_primary direct
_atom_sites_solution_secondary difmap
_audit_creation_method SHELXL-97
_cell_angle_alpha 90.00
_cell_angle_beta 118.49(3)
_cell_angle_gamma 90.00
_cell_formula_units_Z 4
_cell_length_a 12.717(3)
_cell_length_b 12.894(3)
_cell_length_c 7.274(1)
_cell_measurement_reflns_used 28
_cell_measurement_temperature 298(2)
_cell_measurement_theta_max 15
_cell_measurement_theta_min 8
_cell_volume 1048.3(5)
_computing_cell_refinement 'KUMA Diffraction Software, ver. KM4b8 (KUMA, 1997)'
_computing_data_reduction 'KUMA Diffraction Software, datared9 (KUMA, 1997)'
_computing_molecular_graphics 'SHELXTL (Sheldrick, 1990)'
_computing_publication_material 'SHELXL-97 (Sheldrick, 1997)'
_computing_structure_refinement 'SHELXL-97 (Sheldrick, 1997)'
_computing_structure_solution 'SHELXS-97 (Sheldrick, 1990)'
_diffrn_ambient_temperature 298(2)
_diffrn_measured_fraction_theta_full 0.972
_diffrn_measured_fraction_theta_max 0.972
_diffrn_measurement_device_type 'KUMA KM4 diffractometer'
_diffrn_measurement_method \w
_diffrn_radiation_monochromator graphite
_diffrn_radiation_source 'fine-focus sealed tube'
_diffrn_radiation_type MoK\a
_diffrn_radiation_wavelength 0.71073
_diffrn_reflns_av_R_equivalents 0.0000
_diffrn_reflns_av_sigmaI/netI 0.0244
_diffrn_reflns_limit_h_max 13
_diffrn_reflns_limit_h_min -13
_diffrn_reflns_limit_k_max 15
_diffrn_reflns_limit_k_min 0
_diffrn_reflns_limit_l_max 7
_diffrn_reflns_limit_l_min -8
_diffrn_reflns_number 1688
_diffrn_reflns_theta_full 25.19
_diffrn_reflns_theta_max 25.19
_diffrn_reflns_theta_min 2.41
_diffrn_standards_decay_% 2.24
_diffrn_standards_interval_count 50
_diffrn_standards_number 2
_exptl_absorpt_coefficient_mu 17.778
_exptl_absorpt_correction_type semiempirical
_exptl_crystal_density_diffrn 2.730
_exptl_crystal_density_method 'not measured'
_exptl_crystal_F_000 776
_exptl_crystal_size_max 0.25
_exptl_crystal_size_mid 0.2
_exptl_crystal_size_min 0.2
_refine_diff_density_max 1.106
_refine_diff_density_min -1.015
_refine_diff_density_rms 0.248
_refine_ls_abs_structure_details 'Flack H D (1983), Acta Cryst. A39, 876-881'
_refine_ls_abs_structure_Flack 0.00
_refine_ls_extinction_coef 0.00488(17)
_refine_ls_extinction_expression Fc^*^=kFc[1+0.001xFc^2^\l^3^/sin(2\q)]^-1/4^
_refine_ls_extinction_method SHELXL
_refine_ls_goodness_of_fit_ref 1.129
_refine_ls_hydrogen_treatment mixed
_refine_ls_matrix_type full
_refine_ls_number_parameters 101
_refine_ls_number_reflns 1688
_refine_ls_number_restraints 75
_refine_ls_restrained_S_all 1.120
_refine_ls_R_factor_all 0.0340
_refine_ls_R_factor_gt 0.0268
_refine_ls_shift/su_max 0.008
_refine_ls_shift/su_mean 0.001
_refine_ls_structure_factor_coef Fsqd
_refine_ls_weighting_details 'w=1/[\s^2^(Fo^2^)+(0.0471P)^2^+0.0000P] where P=(Fo^2^+2Fc^2^)/3'
_refine_ls_weighting_scheme calc
_refine_ls_wR_factor_gt 0.0693
_refine_ls_wR_factor_ref 0.0718
_reflns_number_gt 1504
_reflns_number_total 1688
_reflns_threshold_expression >2sigma(I)
_cod_data_source_file p1.cif
_cod_data_source_block p1
_cod_depositor_comments
;
The following automatic conversions were performed:
'_symmetry_cell_setting' value 'Monoclinic' changed to 'monoclinic'
according to '/home/saulius/struct/CIF-dictionaries/cif_core.dic'
dictionary named 'cif_core.dic' version 2.4.1 from 2010-06-29.

Automatic conversion script
Id: cif_fix_enum 1527 2010-12-29 10:47:43Z saulius 

The following automatic conversions were performed:

'_refine_ls_weighting_scheme' value 'calc
w=1/[\s^2^(Fo^2^)+(0.0471P)^2^+0.0000P] where P=(Fo^2^+2Fc^2^)/3' was
changed to 'calc'. New tag '_refine_ls_weighting_details' was
created. The value of the new tag was set to
'w=1/[\s^2^(Fo^2^)+(0.0471P)^2^+0.0000P] where P=(Fo^2^+2Fc^2^)/3'.

Automatic conversion script
Id: cif_fix_values 3143 2015-03-26 13:38:13Z robertas 

2018-11-18
Z value and formula fixed to values more according to usual
chemical conventions.                 miguel
;
_cod_original_formula_sum 'C10 H12 Bi2 Cl8 N2'
_cod_original_formula_weight 861.78
_cod_original_formula_units_Z 2
_cod_original_cell_volume 1048.3(4)
_cod_original_sg_symbol_H-M Cc
_cod_database_code 7204901

loop_
_symmetry_equiv_pos_as_xyz
'x, y, z'
'x, -y, z+1/2'
'x+1/2, y+1/2, z'
'x+1/2, -y+1/2, z+1/2'

loop_
_atom_site_label
_atom_site_type_symbol
_atom_site_fract_x
_atom_site_fract_y
_atom_site_fract_z
_atom_site_U_iso_or_equiv
_atom_site_adp_type
_atom_site_occupancy
_atom_site_calc_flag
_atom_site_refinement_flags
_atom_site_disorder_assembly
_atom_site_disorder_group
Bi1 Bi 0.9982(3) 0.085389(18) 0.2468(5) 0.03320(8) Uani 1 d U . .
Cl1 Cl 1.1334(4) 0.0878(3) 0.6699(6) 0.0681(17) Uani 1 d U . .
Cl2 Cl 0.8641(2) 0.0784(3) -0.1757(3) 0.0378(9) Uani 1 d U . .
Cl3 Cl 1.1378(3) 0.2121(4) 0.2313(6) 0.0618(13) Uani 1 d U . .
Cl4 Cl 0.8638(3) 0.2193(3) 0.2769(6) 0.0582(13) Uani 1 d U . .
N1 N 1.0340(7) 0.3306(7) -0.239(2) 0.070(4) Uani 1 d DU . .
H1A H 1.0614 0.2653 -0.2275 0.080 Uiso 1 d R . .
C2 C 0.9169(10) 0.3492(9) -0.283(2) 0.065(3) Uani 1 d DU . .
H2A H 0.8583 0.2970 -0.3050 0.080 Uiso 1 d R . .
C3 C 0.8870(11) 0.4517(8) -0.303(2) 0.068(3) Uani 1 d DU . .
H3A H 0.8060 0.4715 -0.3435 0.080 Uiso 1 d R . .
C4 C 0.9685(8) 0.5284(10) -0.255(2) 0.070(4) Uani 1 d DU . .
H4A H 0.9400 0.5978 -0.2601 0.080 Uiso 1 d R . .
C5 C 1.0784(10) 0.5109(9) -0.230(3) 0.073(4) Uani 1 d DU . .
H5A H 1.1281 0.5713 -0.2005 0.080 Uiso 1 d R . .
C6 C 1.1103(12) 0.4112(8) -0.211(3) 0.065(4) Uani 1 d DU . .
H6A H 1.1906 0.4038 -0.1893 0.080 Uiso 1 d R . .

loop_
_atom_site_aniso_label
_atom_site_aniso_U_11
_atom_site_aniso_U_22
_atom_site_aniso_U_33
_atom_site_aniso_U_23
_atom_site_aniso_U_13
_atom_site_aniso_U_12
Bi1 0.03300(12) 0.03327(13) 0.03297(13) -0.0017(5) 0.01544(9) -0.0007(5)
Cl1 0.060(2) 0.070(3) 0.048(2) 0.0057(17) 0.0043(19) -0.0049(19)
Cl2 0.0350(15) 0.0388(16) 0.0402(16) -0.0019(12) 0.0184(13) 0.0147(12)
Cl3 0.0584(18) 0.068(2) 0.058(2) -0.0038(17) 0.0267(16) -0.0149(18)
Cl4 0.062(2) 0.0453(19) 0.065(2) -0.0083(16) 0.0284(18) 0.0223(16)
N1 0.075(6) 0.051(4) 0.070(6) 0.019(5) 0.024(8) 0.020(4)
C2 0.074(6) 0.080(6) 0.054(6) 0.007(7) 0.041(6) -0.005(6)
C3 0.071(5) 0.083(7) 0.051(6) -0.011(7) 0.030(5) 0.027(5)
C4 0.097(7) 0.070(6) 0.059(6) 0.025(6) 0.052(8) 0.031(5)
C5 0.085(7) 0.061(5) 0.068(8) 0.029(7) 0.033(7) 0.010(6)
C6 0.056(6) 0.070(7) 0.059(8) -0.015(7) 0.020(6) 0.006(5)

loop_
_atom_type_symbol
_atom_type_description
_atom_type_scat_dispersion_real
_atom_type_scat_dispersion_imag
_atom_type_scat_source
C C 0.0033 0.0016 'International Tables Vol C Tables 4.2.6.8 and 6.1.1.4'
H H 0.0000 0.0000 'International Tables Vol C Tables 4.2.6.8 and 6.1.1.4'
N N 0.0061 0.0033 'International Tables Vol C Tables 4.2.6.8 and 6.1.1.4'
Cl Cl 0.1484 0.1585 'International Tables Vol C Tables 4.2.6.8 and 6.1.1.4'
Bi Bi -4.1077 10.2566 'International Tables Vol C Tables 4.2.6.8 and 6.1.1.4'

loop_
_geom_angle_atom_site_label_1
_geom_angle_atom_site_label_2
_geom_angle_atom_site_label_3
_geom_angle
_geom_angle_site_symmetry_1
_geom_angle_site_symmetry_3
_geom_angle_publ_flag
Cl3 Bi1 Cl4 94.79(10) . . ?
Cl3 Bi1 Cl2 92.72(16) . . ?
Cl4 Bi1 Cl2 92.02(14) . . ?
Cl3 Bi1 Cl1 87.93(17) . . ?
Cl4 Bi1 Cl1 89.00(18) . . ?
Cl2 Bi1 Cl1 178.74(8) . . ?
Cl3 Bi1 Cl2 171.01(16) . 2 ?
Cl4 Bi1 Cl2 89.77(17) . 2 ?
Cl2 Bi1 Cl2 94.86(11) . 2 ?
Cl1 Bi1 Cl2 84.40(15) . 2 ?
Cl3 Bi1 Cl1 89.77(19) . 2_554 ?
Cl4 Bi1 Cl1 173.14(16) . 2_554 ?
Cl2 Bi1 Cl1 82.63(13) . 2_554 ?
Cl1 Bi1 Cl1 96.30(15) . 2_554 ?
Cl2 Bi1 Cl1 86.43(9) 2 2_554 ?
Bi1 Cl1 Bi1 95.31(15) . 2 ?
Bi1 Cl2 Bi1 97.62(11) . 2_554 ?
C6 N1 C2 120.7(11) . . ?
C3 C2 N1 114.0(12) . . ?
C4 C3 C2 122.7(12) . . ?
C5 C4 C3 122.3(13) . . ?
C6 C5 C4 115.0(13) . . ?
C5 C6 N1 123.8(12) . . ?

loop_
_geom_bond_atom_site_label_1
_geom_bond_atom_site_label_2
_geom_bond_distance
_geom_bond_site_symmetry_2
_geom_bond_publ_flag
Bi1 Cl3 2.454(5) . ?
Bi1 Cl4 2.512(5) . ?
Bi1 Cl2 2.714(4) . ?
Bi1 Cl1 2.717(6) . ?
Bi1 Cl2 2.933(4) 2 ?
Bi1 Cl1 3.029(6) 2_554 ?
Cl1 Bi1 3.029(6) 2 ?
Cl2 Bi1 2.933(4) 2_554 ?
N1 C6 1.368(11) . ?
N1 C2 1.387(11) . ?
C2 C3 1.364(12) . ?
C3 C4 1.352(12) . ?
C4 C5 1.339(12) . ?
C5 C6 1.336(11) . ?
